data_4507585
loop_
_publ_author_name
'Goud, N. Rajesh'
'Suresh, Kuthuru'
'Nangia, Ashwini'

_publ_section_title
;
 Solubility and Stability Advantage of Aceclofenac Salts
;
_journal_issue 4
_journal_name_full 'Crystal Growth &amp; Design'
_journal_page_first 1590
_journal_paper_doi 10.1021/cg301825u
_journal_volume 13
_journal_year 2013
_chemical_formula_sum 'C42 H36 Cl4 N4 O9'
_chemical_formula_weight 882.55
_chemical_name_systematic
; 
 ? 
;
_space_group_IT_number 14
_symmetry_cell_setting monoclinic
_symmetry_space_group_name_Hall '-P 2ybc'
_symmetry_space_group_name_H-M 'P 1 21/c 1'
_atom_sites_solution_hydrogens geom
_atom_sites_solution_primary direct
_atom_sites_solution_secondary difmap
_audit_creation_method SHELXL-97
_cell_angle_alpha 90.00
_cell_angle_beta 91.5690(10)
_cell_angle_gamma 90.00
_cell_formula_units_Z 2
_cell_length_a 7.5085(5)
_cell_length_b 11.9908(8)
_cell_length_c 22.2488(15)
_cell_measurement_reflns_used 6750
_cell_measurement_temperature 100(2)
_cell_measurement_theta_max 26.02
_cell_measurement_theta_min 2.50
_cell_volume 2002.4(2)
_computing_cell_refinement 'Bruker SMART'
_computing_data_collection 'Bruker SMART'
_computing_data_reduction 'Bruker SAINT'
_computing_molecular_graphics 'Bruker SHELXTL'
_computing_publication_material 'Bruker SHELXTL'
_computing_structure_refinement 'SHELXL-97 (Sheldrick, 1997)'
_computing_structure_solution 'SHELXS-97 (Sheldrick, 1990)'
_diffrn_ambient_temperature 100(2)
_diffrn_measured_fraction_theta_full 1.000
_diffrn_measured_fraction_theta_max 1.000
_diffrn_measurement_device_type 'CCD area detector'
_diffrn_measurement_method 'phi and omega scans'
_diffrn_radiation_monochromator graphite
_diffrn_radiation_source 'fine-focus sealed tube'
_diffrn_radiation_type MoK\a
_diffrn_radiation_wavelength 0.71073
_diffrn_reflns_av_R_equivalents 0.0298
_diffrn_reflns_av_sigmaI/netI 0.0204
_diffrn_reflns_limit_h_max 8
_diffrn_reflns_limit_h_min -8
_diffrn_reflns_limit_k_max 14
_diffrn_reflns_limit_k_min -14
_diffrn_reflns_limit_l_max 26
_diffrn_reflns_limit_l_min -26
_diffrn_reflns_number 18720
_diffrn_reflns_theta_full 25.00
_diffrn_reflns_theta_max 25.00
_diffrn_reflns_theta_min 1.83
_exptl_absorpt_coefficient_mu 0.358
_exptl_absorpt_correction_T_max 0.9189
_exptl_absorpt_correction_T_min 0.8468
_exptl_absorpt_correction_type multi-scan
_exptl_absorpt_process_details Sadabs
_exptl_crystal_colour Colorless
_exptl_crystal_density_diffrn 1.464
_exptl_crystal_density_method 'not measured'
_exptl_crystal_description Block
_exptl_crystal_F_000 912
_exptl_crystal_size_max 0.48
_exptl_crystal_size_mid 0.36
_exptl_crystal_size_min 0.24
_refine_diff_density_max 0.234
_refine_diff_density_min -0.214
_refine_diff_density_rms 0.049
_refine_ls_extinction_coef 0.0065(7)
_refine_ls_extinction_expression Fc^*^=kFc[1+0.001xFc^2^\l^3^/sin(2\q)]^-1/4^
_refine_ls_extinction_method SHELXL
_refine_ls_goodness_of_fit_ref 1.056
_refine_ls_hydrogen_treatment mixed
_refine_ls_matrix_type full
_refine_ls_number_parameters 288
_refine_ls_number_reflns 3520
_refine_ls_number_restraints 2
_refine_ls_restrained_S_all 1.056
_refine_ls_R_factor_all 0.0307
_refine_ls_R_factor_gt 0.0293
_refine_ls_shift/su_max 0.000
_refine_ls_shift/su_mean 0.000
_refine_ls_structure_factor_coef Fsqd
_refine_ls_weighting_details 'calc w=1/[\s^2^(Fo^2^)+(0.0403P)^2^+0.9405P] where P=(Fo^2^+2Fc^2^)/3'
_refine_ls_weighting_scheme calc
_refine_ls_wR_factor_gt 0.0759
_refine_ls_wR_factor_ref 0.0770
_reflns_number_gt 3315
_reflns_number_total 3520
_reflns_threshold_expression >2sigma(I)
_cod_data_source_file cg301825u_si_006.cif
_cod_data_source_block p21c
_cod_depositor_comments
;
The following automatic conversions were performed:

'_symmetry_cell_setting' value 'Monoclinic' changed to 'monoclinic'
according to /home/saulius/struct/CIF-dictionaries/cif_core.dic
dictionary named 'cif_core.dic' version 2.4.2 from
2011-04-26.

'_exptl_absorpt_correction_type' value 'Multi-scan'
changed to 'multi-scan' according to
/home/saulius/struct/CIF-dictionaries/cif_core.dic dictionary named
'cif_core.dic' version 2.4.2 from 2011-04-26.

Automatic conversion script
Id: cif_fix_values 1891 2012-01-12 08:04:46Z andrius 
;
_cod_original_sg_symbol_H-M 'P2(1)/c  '
_cod_database_code 4507585

loop_
_symmetry_equiv_pos_as_xyz
'x, y, z'
'-x, y+1/2, -z+1/2'
'-x, -y, -z'
'x, -y-1/2, z-1/2'

loop_
_atom_site_label
_atom_site_type_symbol
_atom_site_fract_x
_atom_site_fract_y
_atom_site_fract_z
_atom_site_U_iso_or_equiv
_atom_site_adp_type
_atom_site_occupancy
_atom_site_symmetry_multiplicity
_atom_site_calc_flag
_atom_site_refinement_flags
C1 C 0.27278(19) 0.27547(11) 0.06939(6) 0.0196(3) Uani 1 1 d .
C2 C 0.45245(19) 0.30943(12) 0.09549(7) 0.0228(3) Uani 1 1 d .
H2A H 0.4506 0.3058 0.1390 0.027 Uiso 1 1 calc R
H2B H 0.5428 0.2581 0.0820 0.027 Uiso 1 1 calc R
C3 C 0.43174(19) 0.50333(12) 0.11105(6) 0.0202(3) Uani 1 1 d .
C4 C 0.4723(2) 0.61560(12) 0.08428(6) 0.0221(3) Uani 1 1 d .
H4A H 0.3618 0.6562 0.0776 0.027 Uiso 1 1 calc R
H4B H 0.5264 0.6050 0.0456 0.027 Uiso 1 1 calc R
C5 C 0.59655(18) 0.68412(11) 0.12443(6) 0.0180(3) Uani 1 1 d .
C6 C 0.77643(19) 0.69091(11) 0.11102(6) 0.0206(3) Uani 1 1 d .
H6 H 0.8180 0.6528 0.0778 0.025 Uiso 1 1 calc R
C7 C 0.89461(19) 0.75329(12) 0.14616(7) 0.0217(3) Uani 1 1 d .
H7 H 1.0145 0.7565 0.1369 0.026 Uiso 1 1 calc R
C8 C 0.83182(18) 0.81090(12) 0.19529(6) 0.0200(3) Uani 1 1 d .
H8 H 0.9099 0.8538 0.2188 0.024 Uiso 1 1 calc R
C9 C 0.65369(18) 0.80513(11) 0.20970(6) 0.0184(3) Uani 1 1 d .
H9 H 0.6131 0.8442 0.2427 0.022 Uiso 1 1 calc R
C10 C 0.53482(18) 0.74113(11) 0.17494(6) 0.0167(3) Uani 1 1 d .
C11 C 0.27990(17) 0.79451(12) 0.23588(6) 0.0174(3) Uani 1 1 d .
C12 C 0.20624(18) 0.74233(12) 0.28577(6) 0.0195(3) Uani 1 1 d .
C13 C 0.12614(19) 0.80113(13) 0.33118(6) 0.0232(3) Uani 1 1 d .
H13 H 0.0764 0.7635 0.3632 0.028 Uiso 1 1 calc R
C14 C 0.12065(19) 0.91628(13) 0.32863(6) 0.0234(3) Uani 1 1 d .
H14 H 0.0700 0.9566 0.3595 0.028 Uiso 1 1 calc R
C15 C 0.19083(18) 0.97155(12) 0.27995(7) 0.0217(3) Uani 1 1 d .
H15 H 0.1879 1.0490 0.2781 0.026 Uiso 1 1 calc R
C16 C 0.26530(18) 0.91093(12) 0.23408(6) 0.0187(3) Uani 1 1 d .
C17 C 0.1408(2) 0.51621(12) 0.43063(6) 0.0222(3) Uani 1 1 d .
H17 H 0.0731 0.4814 0.4004 0.027 Uiso 1 1 calc R
C18 C 0.30719(19) 0.47324(12) 0.44523(6) 0.0218(3) Uani 1 1 d .
H18 H 0.3499 0.4118 0.4246 0.026 Uiso 1 1 calc R
C19 C 0.41079(18) 0.52227(11) 0.49098(6) 0.0183(3) Uani 1 1 d .
C20 C 0.3375(2) 0.61469(12) 0.51925(7) 0.0241(3) Uani 1 1 d .
H20 H 0.4007 0.6502 0.5503 0.029 Uiso 1 1 calc R
C21 C 0.1716(2) 0.65342(12) 0.50128(7) 0.0254(3) Uani 1 1 d .
H21 H 0.1265 0.7160 0.5203 0.030 Uiso 1 1 calc R
N1 N 0.35262(15) 0.73234(10) 0.18888(5) 0.0184(3) Uani 1 1 d .
N2 N 0.07251(16) 0.60518(10) 0.45774(5) 0.0213(3) Uani 1 1 d .
O1 O 0.24516(14) 0.16891(8) 0.07618(5) 0.0242(2) Uani 1 1 d .
O2 O 0.16896(15) 0.34020(9) 0.04553(5) 0.0320(3) Uani 1 1 d .
O3 O 0.49625(13) 0.42044(8) 0.07729(4) 0.0231(2) Uani 1 1 d .
O4 O 0.35362(15) 0.48850(9) 0.15684(5) 0.0288(3) Uani 1 1 d .
O5 O 0.0994(4) 0.5668(2) 0.02742(13) 0.0471(7) Uani 0.50 1 d PD
Cl1 Cl 0.21376(5) 0.59766(3) 0.289516(17) 0.02832(12) Uani 1 1 d .
Cl2 Cl 0.33070(5) 0.98279(3) 0.170685(16) 0.02409(12) Uani 1 1 d .
H1B H 0.316(2) 0.6681(16) 0.1879(7) 0.023(4) Uiso 1 1 d .
H1A H 0.125(4) 0.151(2) 0.0620(11) 0.074(8) Uiso 1 1 d .
H5B H 0.001(5) 0.574(5) -0.0026(19) 0.081(17) Uiso 0.50 1 d PD
H5A H 0.110(8) 0.4842(17) 0.030(2) 0.081(17) Uiso 0.50 1 d PD

loop_
_atom_site_aniso_label
_atom_site_aniso_U_11
_atom_site_aniso_U_22
_atom_site_aniso_U_33
_atom_site_aniso_U_23
_atom_site_aniso_U_13
_atom_site_aniso_U_12
C1 0.0237(7) 0.0190(7) 0.0162(6) -0.0006(5) 0.0026(5) 0.0007(6)
C2 0.0247(8) 0.0156(7) 0.0279(8) -0.0014(6) -0.0014(6) -0.0006(6)
C3 0.0212(7) 0.0198(7) 0.0194(7) -0.0032(5) -0.0030(6) -0.0034(6)
C4 0.0283(8) 0.0196(7) 0.0184(7) -0.0004(5) -0.0006(6) -0.0020(6)
C5 0.0218(7) 0.0137(6) 0.0183(7) 0.0030(5) -0.0002(5) -0.0007(5)
C6 0.0252(7) 0.0183(7) 0.0185(7) 0.0034(5) 0.0048(6) 0.0032(6)
C7 0.0165(7) 0.0220(7) 0.0268(7) 0.0066(6) 0.0029(6) 0.0016(5)
C8 0.0176(7) 0.0181(7) 0.0241(7) 0.0036(6) -0.0036(5) -0.0017(5)
C9 0.0202(7) 0.0173(7) 0.0176(7) 0.0005(5) -0.0002(5) 0.0018(5)
C10 0.0168(7) 0.0149(6) 0.0184(6) 0.0036(5) -0.0001(5) 0.0003(5)
C11 0.0119(6) 0.0209(7) 0.0193(7) -0.0010(5) -0.0019(5) -0.0012(5)
C12 0.0163(7) 0.0188(7) 0.0232(7) 0.0029(5) -0.0019(5) 0.0001(5)
C13 0.0192(7) 0.0304(8) 0.0199(7) 0.0025(6) 0.0021(5) 0.0000(6)
C14 0.0192(7) 0.0293(8) 0.0217(7) -0.0049(6) 0.0007(6) 0.0022(6)
C15 0.0182(7) 0.0200(7) 0.0266(7) -0.0030(6) -0.0028(6) 0.0001(5)
C16 0.0152(7) 0.0208(7) 0.0199(7) 0.0018(5) -0.0006(5) -0.0021(5)
C17 0.0237(7) 0.0235(7) 0.0195(7) -0.0001(6) 0.0000(6) 0.0001(6)
C18 0.0250(8) 0.0194(7) 0.0212(7) -0.0029(5) 0.0018(6) 0.0028(6)
C19 0.0224(7) 0.0158(7) 0.0168(7) 0.0043(5) 0.0033(5) 0.0002(5)
C20 0.0278(8) 0.0208(7) 0.0237(7) -0.0036(6) -0.0028(6) 0.0033(6)
C21 0.0291(8) 0.0202(7) 0.0268(8) -0.0033(6) 0.0007(6) 0.0063(6)
N1 0.0162(6) 0.0166(6) 0.0225(6) -0.0024(5) 0.0017(5) -0.0035(5)
N2 0.0231(6) 0.0208(6) 0.0202(6) 0.0047(5) 0.0026(5) 0.0021(5)
O1 0.0236(6) 0.0185(5) 0.0305(6) 0.0007(4) -0.0024(4) -0.0026(4)
O2 0.0306(6) 0.0263(6) 0.0386(6) 0.0095(5) -0.0065(5) 0.0016(5)
O3 0.0266(5) 0.0174(5) 0.0255(5) -0.0029(4) 0.0046(4) -0.0034(4)
O4 0.0408(7) 0.0207(5) 0.0255(6) -0.0017(4) 0.0090(5) -0.0047(5)
O5 0.0426(15) 0.0326(14) 0.0649(18) -0.0018(13) -0.0227(13) 0.0046(11)
Cl1 0.0346(2) 0.0193(2) 0.0313(2) 0.00625(14) 0.00676(16) 0.00091(14)
Cl2 0.0274(2) 0.0204(2) 0.0247(2) 0.00436(13) 0.00403(14) -0.00127(13)

loop_
_atom_type_symbol
_atom_type_description
_atom_type_scat_dispersion_real
_atom_type_scat_dispersion_imag
_atom_type_scat_source
C C 0.0033 0.0016 'International Tables Vol C Tables 4.2.6.8 and 6.1.1.4'
H H 0.0000 0.0000 'International Tables Vol C Tables 4.2.6.8 and 6.1.1.4'
N N 0.0061 0.0033 'International Tables Vol C Tables 4.2.6.8 and 6.1.1.4'
O O 0.0106 0.0060 'International Tables Vol C Tables 4.2.6.8 and 6.1.1.4'
Cl Cl 0.1484 0.1585 'International Tables Vol C Tables 4.2.6.8 and 6.1.1.4'

loop_
_geom_angle_atom_site_label_1
_geom_angle_atom_site_label_2
_geom_angle_atom_site_label_3
_geom_angle
_geom_angle_site_symmetry_3
O2 C1 O1 125.15(14) .
O2 C1 C2 123.56(13) .
O1 C1 C2 111.28(12) .
O3 C2 C1 110.58(11) .
O3 C2 H2A 109.5 .
C1 C2 H2A 109.5 .
O3 C2 H2B 109.5 .
C1 C2 H2B 109.5 .
H2A C2 H2B 108.1 .
O4 C3 O3 123.75(13) .
O4 C3 C4 125.15(13) .
O3 C3 C4 111.10(12) .
C3 C4 C5 112.28(11) .
C3 C4 H4A 109.1 .
C5 C4 H4A 109.1 .
C3 C4 H4B 109.1 .
C5 C4 H4B 109.1 .
H4A C4 H4B 107.9 .
C6 C5 C10 119.08(12) .
C6 C5 C4 119.33(13) .
C10 C5 C4 121.59(12) .
C7 C6 C5 121.34(13) .
C7 C6 H6 119.3 .
C5 C6 H6 119.3 .
C6 C7 C8 119.17(13) .
C6 C7 H7 120.4 .
C8 C7 H7 120.4 .
C9 C8 C7 120.58(13) .
C9 C8 H8 119.7 .
C7 C8 H8 119.7 .
C8 C9 C10 120.41(13) .
C8 C9 H9 119.8 .
C10 C9 H9 119.8 .
C9 C10 C5 119.41(12) .
C9 C10 N1 121.81(12) .
C5 C10 N1 118.78(12) .
C16 C11 C12 115.82(12) .
C16 C11 N1 122.58(12) .
C12 C11 N1 121.47(12) .
C13 C12 C11 122.69(13) .
C13 C12 Cl1 119.22(11) .
C11 C12 Cl1 118.09(11) .
C14 C13 C12 119.49(13) .
C14 C13 H13 120.3 .
C12 C13 H13 120.3 .
C13 C14 C15 119.87(14) .
C13 C14 H14 120.1 .
C15 C14 H14 120.1 .
C16 C15 C14 119.69(14) .
C16 C15 H15 120.2 .
C14 C15 H15 120.2 .
C15 C16 C11 122.37(13) .
C15 C16 Cl2 117.89(11) .
C11 C16 Cl2 119.64(11) .
N2 C17 C18 123.22(13) .
N2 C17 H17 118.4 .
C18 C17 H17 118.4 .
C17 C18 C19 119.82(13) .
C17 C18 H18 120.1 .
C19 C18 H18 120.1 .
C18 C19 C20 116.43(13) .
C18 C19 C19 121.75(15) 3_666
C20 C19 C19 121.81(16) 3_666
C21 C20 C19 120.10(14) .
C21 C20 H20 120.0 .
C19 C20 H20 120.0 .
N2 C21 C20 123.02(14) .
N2 C21 H21 118.5 .
C20 C21 H21 118.5 .
C11 N1 C10 121.39(11) .
C11 N1 H1B 112.6(12) .
C10 N1 H1B 112.8(12) .
C17 N2 C21 117.39(13) .
C1 O1 H1A 109.0(15) .
C3 O3 C2 116.12(11) .
H5B O5 H5A 101(4) .

loop_
_geom_bond_atom_site_label_1
_geom_bond_atom_site_label_2
_geom_bond_distance
_geom_bond_site_symmetry_2
C1 O2 1.2121(18) .
C1 O1 1.3039(17) .
C1 C2 1.510(2) .
C2 O3 1.4322(17) .
C2 H2A 0.9700 .
C2 H2B 0.9700 .
C3 O4 1.2026(18) .
C3 O3 1.3441(17) .
C3 C4 1.506(2) .
C4 C5 1.5159(19) .
C4 H4A 0.9700 .
C4 H4B 0.9700 .
C5 C6 1.394(2) .
C5 C10 1.4046(19) .
C6 C7 1.386(2) .
C6 H6 0.9300 .
C7 C8 1.387(2) .
C7 H7 0.9300 .
C8 C9 1.386(2) .
C8 H8 0.9300 .
C9 C10 1.3950(19) .
C9 H9 0.9300 .
C10 N1 1.4150(18) .
C11 C16 1.401(2) .
C11 C12 1.4010(19) .
C11 N1 1.4066(18) .
C12 C13 1.383(2) .
C12 Cl1 1.7376(14) .
C13 C14 1.382(2) .
C13 H13 0.9300 .
C14 C15 1.386(2) .
C14 H14 0.9300 .
C15 C16 1.383(2) .
C15 H15 0.9300 .
C16 Cl2 1.7351(14) .
C17 N2 1.3349(19) .
C17 C18 1.382(2) .
C17 H17 0.9300 .
C18 C19 1.394(2) .
C18 H18 0.9300 .
C19 C20 1.395(2) .
C19 C19 1.487(3) 3_666
C20 C21 1.378(2) .
C20 H20 0.9300 .
C21 N2 1.337(2) .
C21 H21 0.9300 .
N1 H1B 0.817(18) .
O1 H1A 0.97(3) .
O5 H5B 0.99(2) .
O5 H5A 1.00(2) .

loop_
_geom_torsion_atom_site_label_1
_geom_torsion_atom_site_label_2
_geom_torsion_atom_site_label_3
_geom_torsion_atom_site_label_4
_geom_torsion
_geom_torsion_site_symmetry_1
_geom_torsion_site_symmetry_4
O2 C1 C2 O3 -11.9(2) . .
O1 C1 C2 O3 168.35(11) . .
O4 C3 C4 C5 64.08(19) . .
O3 C3 C4 C5 -115.25(13) . .
C3 C4 C5 C6 101.35(15) . .
C3 C4 C5 C10 -78.67(16) . .
C10 C5 C6 C7 -0.5(2) . .
C4 C5 C6 C7 179.46(13) . .
C5 C6 C7 C8 -0.6(2) . .
C6 C7 C8 C9 0.9(2) . .
C7 C8 C9 C10 0.0(2) . .
C8 C9 C10 C5 -1.20(19) . .
C8 C9 C10 N1 179.18(12) . .
C6 C5 C10 C9 1.42(19) . .
C4 C5 C10 C9 -178.56(12) . .
C6 C5 C10 N1 -178.94(12) . .
C4 C5 C10 N1 1.08(19) . .
C16 C11 C12 C13 -0.95(19) . .
N1 C11 C12 C13 -176.78(12) . .
C16 C11 C12 Cl1 178.02(10) . .
N1 C11 C12 Cl1 2.19(17) . .
C11 C12 C13 C14 -1.4(2) . .
Cl1 C12 C13 C14 179.63(11) . .
C12 C13 C14 C15 1.8(2) . .
C13 C14 C15 C16 0.3(2) . .
C14 C15 C16 C11 -2.8(2) . .
C14 C15 C16 Cl2 173.59(11) . .
C12 C11 C16 C15 3.06(19) . .
N1 C11 C16 C15 178.84(12) . .
C12 C11 C16 Cl2 -173.25(10) . .
N1 C11 C16 Cl2 2.52(18) . .
N2 C17 C18 C19 1.1(2) . .
C17 C18 C19 C20 -0.6(2) . .
C17 C18 C19 C19 178.89(15) . 3_666
C18 C19 C20 C21 -0.5(2) . .
C19 C19 C20 C21 -179.93(16) 3_666 .
C19 C20 C21 N2 1.2(2) . .
C16 C11 N1 C10 66.61(18) . .
C12 C11 N1 C10 -117.84(14) . .
C9 C10 N1 C11 4.8(2) . .
C5 C10 N1 C11 -174.79(12) . .
C18 C17 N2 C21 -0.4(2) . .
C20 C21 N2 C17 -0.7(2) . .
O4 C3 O3 C2 5.9(2) . .
C4 C3 O3 C2 -174.80(11) . .
C1 C2 O3 C3 85.06(14) . .
